data_1507345
loop_
_publ_author_name
'Hayashi, Takashi'
'Nakashima, Yuji'
'Ito, Kazuyuki'
'Ikegami, Takahiro'
'Aritome, Isao'
'Suzuki, Akihiro'
'Hisaeda, Yoshio'

_publ_section_title
;
 Synthesis, structure, and chemical property of the first
 fluorine-containing porphycene.
;
_journal_issue 16
_journal_name_full 'Organic letters'
_journal_page_first 2845
_journal_page_last 2848
_journal_paper_doi 10.1021/ol0348452
_journal_volume 5
_journal_year 2003
_chemical_formula_moiety 'C32 H26 F12 N4'
_chemical_formula_sum 'C32 H26 F12 N4'
_chemical_formula_weight 694.57
_chemical_name_systematic
; 
 2,7,12,17-tetraethyl-3,6,13,16-tetrakis(trifluoromethyl)porphycene 
;
_space_group_IT_number 61
_symmetry_cell_setting orthorhombic
_symmetry_space_group_name_Hall '-P 2ac 2ab'
_symmetry_space_group_name_H-M 'P b c a'
_atom_sites_solution_hydrogens geom
_atom_sites_solution_primary direct
_atom_sites_solution_secondary difmap
_audit_creation_method SHELXL-97
_cell_angle_alpha 90.00
_cell_angle_beta 90.00
_cell_angle_gamma 90.00
_cell_formula_units_Z 8
_cell_length_a 22.7324(15)
_cell_length_b 9.6336(6)
_cell_length_c 26.7417(18)
_cell_measurement_reflns_used 3103
_cell_measurement_temperature 100(2)
_cell_measurement_theta_max 22.8
_cell_measurement_theta_min 2.35
_cell_volume 5856.3(7)
_computing_cell_refinement 'SMART (Bruker, 2001)'
_computing_data_collection 'SMART (Bruker, 2001)'
_computing_data_reduction 'SAINT (Bruker, 2001)'
_computing_molecular_graphics 'SHELXTL (Bruker, 2001)'
_computing_publication_material 'SHELXTL (Bruker, 2001)'
_computing_structure_refinement 'SHELXL-97 (Sheldrick, 1997)'
_computing_structure_solution 'SHELXS-97 (Sheldrick, 1997)'
_diffrn_ambient_temperature 100(2)
_diffrn_detector_area_resol_mean 8.366
_diffrn_measured_fraction_theta_full 1.000
_diffrn_measured_fraction_theta_max 1.000
_diffrn_measurement_device_type 'CCD area detector'
_diffrn_measurement_method 'phi and omega scans'
_diffrn_radiation_monochromator graphite
_diffrn_radiation_source 'fine-focus sealed tube'
_diffrn_radiation_type MoK\a
_diffrn_radiation_wavelength 0.71073
_diffrn_reflns_av_R_equivalents 0.0915
_diffrn_reflns_av_sigmaI/netI 0.0581
_diffrn_reflns_limit_h_max 27
_diffrn_reflns_limit_h_min -27
_diffrn_reflns_limit_k_max 11
_diffrn_reflns_limit_k_min -10
_diffrn_reflns_limit_l_max 23
_diffrn_reflns_limit_l_min -32
_diffrn_reflns_number 33454
_diffrn_reflns_theta_full 25.52
_diffrn_reflns_theta_max 25.52
_diffrn_reflns_theta_min 1.52
_diffrn_standards_decay_% 0
_diffrn_standards_interval_time 1027
_diffrn_standards_number 92
_exptl_absorpt_coefficient_mu 0.148
_exptl_absorpt_correction_T_max 0.9971
_exptl_absorpt_correction_T_min 0.9711
_exptl_absorpt_correction_type empirical
_exptl_absorpt_process_details 'SADABS; Sheldrick, 1996'
_exptl_crystal_colour purple
_exptl_crystal_density_diffrn 1.576
_exptl_crystal_density_meas ?
_exptl_crystal_density_method 'not measured'
_exptl_crystal_description plate
_exptl_crystal_F_000 2832
_exptl_crystal_size_max 0.20
_exptl_crystal_size_mid 0.13
_exptl_crystal_size_min 0.02
_refine_diff_density_max 0.486
_refine_diff_density_min -0.270
_refine_diff_density_rms 0.067
_refine_ls_extinction_method none
_refine_ls_goodness_of_fit_ref 1.196
_refine_ls_hydrogen_treatment mixed
_refine_ls_matrix_type full
_refine_ls_number_parameters 437
_refine_ls_number_reflns 5454
_refine_ls_number_restraints 0
_refine_ls_restrained_S_all 1.196
_refine_ls_R_factor_all 0.0943
_refine_ls_R_factor_gt 0.0723
_refine_ls_shift/su_max 0.001
_refine_ls_shift/su_mean 0.000
_refine_ls_structure_factor_coef Fsqd
_refine_ls_weighting_details 'calc w=1/[\s^2^(Fo^2^)+(0.0551P)^2^+4.3019P] where P=(Fo^2^+2Fc^2^)/3'
_refine_ls_weighting_scheme calc
_refine_ls_wR_factor_gt 0.1424
_refine_ls_wR_factor_ref 0.1522
_reflns_number_gt 4372
_reflns_number_total 5454
_reflns_threshold_expression >2sigma(I)
_cod_data_source_file ol0348452si20030515_015944.cif
_cod_data_source_block pbca
_cod_depositor_comments
;
The following automatic conversions were performed:

'_symmetry_cell_setting' value 'Orthorhombic' changed to
'orthorhombic' according to
/home/saulius/struct/CIF-dictionaries/cif_core.dic dictionary named
'cif_core.dic' version 2.4.1 from 2010-06-29.

Automatic conversion script
Id: cif_fix_values 1715 2011-07-08 13:25:40Z adriana 

The following automatic conversions were performed:

'_exptl_crystal_density_meas' value 'not measured' was changed to '?'
- the value is perceived as not measured.

Automatic conversion script
Id: cif_fix_values 3008 2015-01-20 13:52:24Z robertas 
;
_cod_original_sg_symbol_H-M Pbca
_cod_database_code 1507345

loop_
_symmetry_equiv_pos_as_xyz
'x, y, z'
'-x+1/2, -y, z+1/2'
'-x, y+1/2, -z+1/2'
'x+1/2, -y+1/2, -z'
'-x, -y, -z'
'x-1/2, y, -z-1/2'
'x, -y-1/2, z-1/2'
'-x-1/2, y-1/2, z'

loop_
_atom_site_label
_atom_site_type_symbol
_atom_site_fract_x
_atom_site_fract_y
_atom_site_fract_z
_atom_site_U_iso_or_equiv
_atom_site_adp_type
_atom_site_occupancy
_atom_site_symmetry_multiplicity
_atom_site_calc_flag
_atom_site_refinement_flags
C1 C 0.31201(14) 0.9207(3) 0.45535(12) 0.0166(7) Uani 1 1 d .
C2 C 0.35117(14) 0.9994(3) 0.48751(12) 0.0170(7) Uani 1 1 d .
C3 C 0.31618(14) 1.0676(3) 0.52048(12) 0.0171(7) Uani 1 1 d .
C4 C 0.25567(14) 1.0285(3) 0.50903(12) 0.0151(7) Uani 1 1 d .
C5 C 0.20139(14) 1.0654(3) 0.53132(12) 0.0161(7) Uani 1 1 d .
C6 C 0.18266(15) 1.0986(3) 0.58101(13) 0.0197(8) Uani 1 1 d .
C7 C 0.12342(15) 1.1295(3) 0.57994(12) 0.0183(7) Uani 1 1 d .
C8 C 0.10447(14) 1.1126(3) 0.52945(13) 0.0162(7) Uani 1 1 d .
C9 C 0.04922(14) 1.1421(3) 0.50942(13) 0.0177(7) Uani 1 1 d .
H9 H 0.0213 1.1759 0.5329 0.021 Uiso 1 1 calc R
C10 C 0.02842(14) 1.1304(3) 0.46097(12) 0.0169(7) Uani 1 1 d .
H10 H -0.0086 1.1735 0.4554 0.020 Uiso 1 1 calc R
C11 C 0.05258(13) 1.0654(3) 0.41835(12) 0.0157(7) Uani 1 1 d .
C12 C 0.02591(14) 1.0742(3) 0.36904(13) 0.0179(7) Uani 1 1 d .
C13 C 0.05855(14) 0.9882(4) 0.33921(13) 0.0189(7) Uani 1 1 d .
C14 C 0.10394(14) 0.9272(3) 0.37061(12) 0.0151(7) Uani 1 1 d .
C15 C 0.14995(13) 0.8315(3) 0.36020(11) 0.0133(7) Uani 1 1 d .
C16 C 0.15895(14) 0.7233(3) 0.32456(12) 0.0159(7) Uani 1 1 d .
C17 C 0.21585(14) 0.6749(3) 0.32937(12) 0.0162(7) Uani 1 1 d .
C18 C 0.24184(14) 0.7510(3) 0.36937(12) 0.0152(7) Uani 1 1 d .
C19 C 0.30147(14) 0.7489(3) 0.38344(12) 0.0175(7) Uani 1 1 d .
H19 H 0.3250 0.6834 0.3660 0.021 Uiso 1 1 calc R
C20 C 0.33148(14) 0.8273(3) 0.41874(12) 0.0177(7) Uani 1 1 d .
H20 H 0.3730 0.8153 0.4179 0.021 Uiso 1 1 calc R
C21 C 0.41691(14) 1.0100(4) 0.48118(13) 0.0203(8) Uani 1 1 d .
H21A H 0.4334 0.9159 0.4764 0.024 Uiso 1 1 calc R
H21B H 0.4343 1.0493 0.5120 0.024 Uiso 1 1 calc R
C22 C 0.43388(16) 1.1007(4) 0.43683(14) 0.0274(9) Uani 1 1 d .
H22A H 0.4165 1.0627 0.4062 0.041 Uiso 1 1 calc R
H22B H 0.4768 1.1026 0.4335 0.041 Uiso 1 1 calc R
H22C H 0.4193 1.1953 0.4422 0.041 Uiso 1 1 calc R
C23 C 0.33699(15) 1.1809(4) 0.55381(13) 0.0219(8) Uani 1 1 d .
C24 C 0.21608(16) 1.0749(4) 0.62826(13) 0.0262(9) Uani 1 1 d .
C25 C 0.08505(16) 1.1772(4) 0.62250(13) 0.0226(8) Uani 1 1 d .
H25A H 0.0961 1.1260 0.6532 0.027 Uiso 1 1 calc R
H25B H 0.0435 1.1549 0.6148 0.027 Uiso 1 1 calc R
C26 C 0.09067(16) 1.3324(4) 0.63209(14) 0.0274(9) Uani 1 1 d .
H26A H 0.1305 1.3533 0.6438 0.041 Uiso 1 1 calc R
H26B H 0.0621 1.3605 0.6576 0.041 Uiso 1 1 calc R
H26C H 0.0829 1.3832 0.6010 0.041 Uiso 1 1 calc R
C27 C -0.02515(14) 1.1655(4) 0.35509(14) 0.0228(8) Uani 1 1 d .
H27A H -0.0570 1.1532 0.3800 0.027 Uiso 1 1 calc R
H27B H -0.0406 1.1361 0.3221 0.027 Uiso 1 1 calc R
C28 C -0.00846(16) 1.3178(4) 0.35268(15) 0.0279(9) Uani 1 1 d .
H28A H 0.0039 1.3494 0.3859 0.042 Uiso 1 1 calc R
H28B H -0.0425 1.3723 0.3417 0.042 Uiso 1 1 calc R
H28C H 0.0240 1.3302 0.3289 0.042 Uiso 1 1 calc R
C29 C 0.05257(15) 0.9872(4) 0.28366(14) 0.0253(8) Uani 1 1 d .
C30 C 0.11349(15) 0.6488(4) 0.29434(13) 0.0230(8) Uani 1 1 d .
C31 C 0.24705(15) 0.5699(4) 0.29742(12) 0.0213(8) Uani 1 1 d .
H31A H 0.2183 0.5010 0.2849 0.026 Uiso 1 1 calc R
H31B H 0.2766 0.5201 0.3179 0.026 Uiso 1 1 calc R
C32 C 0.27768(17) 0.6393(4) 0.25304(14) 0.0324(9) Uani 1 1 d .
H32A H 0.2486 0.6905 0.2332 0.049 Uiso 1 1 calc R
H32B H 0.2962 0.5681 0.2321 0.049 Uiso 1 1 calc R
H32C H 0.3078 0.7036 0.2654 0.049 Uiso 1 1 calc R
F1 F 0.37234(8) 1.2695(2) 0.52888(8) 0.0283(5) Uani 1 1 d .
F2 F 0.29325(8) 1.2583(2) 0.57222(8) 0.0258(5) Uani 1 1 d .
F3 F 0.36885(9) 1.1363(2) 0.59283(8) 0.0324(5) Uani 1 1 d .
F4 F 0.22683(10) 1.1911(2) 0.65383(8) 0.0368(6) Uani 1 1 d .
F5 F 0.18623(10) 0.9910(2) 0.65923(8) 0.0384(6) Uani 1 1 d .
F6 F 0.26793(9) 1.0123(2) 0.62047(7) 0.0287(5) Uani 1 1 d .
F7 F 0.04910(10) 1.1177(2) 0.26566(8) 0.0373(6) Uani 1 1 d .
F8 F 0.09825(9) 0.9282(2) 0.26066(7) 0.0283(5) Uani 1 1 d .
F9 F 0.00379(9) 0.9233(3) 0.26803(8) 0.0379(6) Uani 1 1 d .
F10 F 0.12237(9) 0.6571(2) 0.24498(7) 0.0319(5) Uani 1 1 d .
F11 F 0.11349(9) 0.5125(2) 0.30524(8) 0.0318(5) Uani 1 1 d .
F12 F 0.05893(8) 0.6935(2) 0.30371(8) 0.0301(5) Uani 1 1 d .
N1 N 0.25517(11) 0.9452(3) 0.46826(10) 0.0163(6) Uani 1 1 d .
H1 H 0.2238 0.9129 0.4529 0.020 Uiso 0.50 1 calc PR
N2 N 0.15239(11) 1.0695(3) 0.50242(10) 0.0153(6) Uani 1 1 d .
H2 H 0.1515 1.0473 0.4705 0.018 Uiso 0.50 1 calc PR
N3 N 0.10013(11) 0.9809(3) 0.41713(10) 0.0150(6) Uani 1 1 d .
H3 H 0.1242 0.9639 0.4422 0.018 Uiso 0.50 1 calc PR
N4 N 0.20020(11) 0.8386(3) 0.38819(10) 0.0150(6) Uani 1 1 d .
H4 H 0.2050 0.8920 0.4146 0.018 Uiso 0.50 1 calc PR

loop_
_atom_site_aniso_label
_atom_site_aniso_U_11
_atom_site_aniso_U_22
_atom_site_aniso_U_33
_atom_site_aniso_U_23
_atom_site_aniso_U_13
_atom_site_aniso_U_12
C1 0.0136(17) 0.0157(17) 0.0206(17) 0.0040(14) -0.0051(14) -0.0005(14)
C2 0.0149(17) 0.0140(16) 0.0221(17) 0.0050(14) -0.0061(14) 0.0008(13)
C3 0.0137(17) 0.0173(17) 0.0201(17) 0.0029(14) -0.0064(14) 0.0013(13)
C4 0.0171(17) 0.0127(17) 0.0156(16) 0.0030(13) -0.0038(14) -0.0011(13)
C5 0.0161(17) 0.0112(16) 0.0209(17) -0.0002(14) -0.0041(14) -0.0038(13)
C6 0.0253(19) 0.0141(17) 0.0196(18) 0.0000(14) -0.0010(15) -0.0045(14)
C7 0.0216(18) 0.0127(17) 0.0207(18) 0.0011(14) 0.0017(15) -0.0040(14)
C8 0.0178(17) 0.0092(16) 0.0216(17) -0.0002(14) 0.0049(14) -0.0012(13)
C9 0.0164(17) 0.0124(17) 0.0244(18) 0.0008(14) 0.0075(14) -0.0044(13)
C10 0.0121(16) 0.0130(16) 0.0256(19) 0.0024(15) 0.0038(14) 0.0007(13)
C11 0.0090(15) 0.0120(16) 0.0260(18) 0.0009(14) 0.0020(14) -0.0060(13)
C12 0.0106(16) 0.0170(17) 0.0261(18) 0.0008(15) 0.0013(14) -0.0051(14)
C13 0.0111(16) 0.0232(19) 0.0223(18) 0.0004(15) 0.0012(14) -0.0054(14)
C14 0.0118(16) 0.0174(17) 0.0160(16) 0.0011(14) -0.0017(13) -0.0046(13)
C15 0.0103(15) 0.0158(16) 0.0138(16) 0.0013(13) 0.0003(13) -0.0033(13)
C16 0.0142(16) 0.0184(17) 0.0152(16) 0.0016(14) -0.0023(13) -0.0028(13)
C17 0.0181(17) 0.0160(17) 0.0146(16) 0.0046(14) 0.0015(14) -0.0013(14)
C18 0.0144(16) 0.0151(17) 0.0162(17) 0.0049(14) 0.0006(13) 0.0026(13)
C19 0.0161(16) 0.0174(17) 0.0190(17) 0.0031(14) -0.0017(14) 0.0053(14)
C20 0.0103(15) 0.0198(18) 0.0231(18) 0.0052(15) -0.0005(14) 0.0032(14)
C21 0.0123(16) 0.0178(18) 0.031(2) -0.0008(16) -0.0068(15) -0.0020(14)
C22 0.0180(19) 0.023(2) 0.041(2) 0.0031(18) -0.0002(17) 0.0002(15)
C23 0.0175(17) 0.0194(18) 0.029(2) 0.0002(16) -0.0045(15) 0.0012(15)
C24 0.028(2) 0.028(2) 0.0227(19) -0.0031(17) -0.0023(16) 0.0019(16)
C25 0.0237(19) 0.0242(19) 0.0201(18) -0.0011(15) 0.0036(15) -0.0001(15)
C26 0.0233(19) 0.028(2) 0.031(2) -0.0096(17) 0.0045(17) -0.0001(16)
C27 0.0108(16) 0.029(2) 0.028(2) -0.0018(16) -0.0020(15) 0.0030(15)
C28 0.0232(19) 0.028(2) 0.033(2) 0.0065(17) -0.0003(17) 0.0065(16)
C29 0.0170(18) 0.032(2) 0.027(2) -0.0016(17) -0.0013(16) 0.0071(16)
C30 0.0155(17) 0.028(2) 0.0255(19) -0.0064(16) 0.0028(15) 0.0004(15)
C31 0.0194(18) 0.0241(19) 0.0204(17) -0.0024(16) -0.0030(15) 0.0054(15)
C32 0.030(2) 0.039(2) 0.028(2) 0.0030(19) 0.0068(17) 0.0082(19)
F1 0.0222(11) 0.0172(10) 0.0456(13) -0.0030(10) -0.0037(10) -0.0048(9)
F2 0.0237(11) 0.0212(11) 0.0325(12) -0.0070(9) -0.0044(9) 0.0001(9)
F3 0.0342(13) 0.0256(12) 0.0374(12) -0.0024(10) -0.0215(10) 0.0001(10)
F4 0.0438(14) 0.0364(13) 0.0302(12) -0.0135(11) -0.0130(11) 0.0059(11)
F5 0.0399(13) 0.0491(14) 0.0262(12) 0.0132(11) 0.0008(10) 0.0037(11)
F6 0.0280(12) 0.0334(12) 0.0248(11) 0.0014(10) -0.0056(9) 0.0075(10)
F7 0.0410(14) 0.0448(14) 0.0263(12) 0.0088(11) -0.0019(10) 0.0185(11)
F8 0.0216(11) 0.0423(13) 0.0210(11) 0.0006(10) 0.0004(9) 0.0084(10)
F9 0.0179(11) 0.0642(16) 0.0315(12) -0.0136(12) -0.0107(10) 0.0044(11)
F10 0.0270(12) 0.0465(14) 0.0221(11) -0.0104(10) -0.0047(9) 0.0009(10)
F11 0.0256(11) 0.0250(12) 0.0448(14) -0.0104(10) -0.0003(10) -0.0071(9)
F12 0.0129(10) 0.0391(13) 0.0384(12) -0.0093(10) -0.0028(9) -0.0037(9)
N1 0.0096(13) 0.0202(15) 0.0192(14) -0.0001(12) -0.0050(11) 0.0012(11)
N2 0.0114(14) 0.0166(14) 0.0179(14) 0.0014(12) 0.0000(11) -0.0021(11)
N3 0.0091(13) 0.0166(14) 0.0193(15) 0.0034(12) -0.0022(11) -0.0016(11)
N4 0.0104(13) 0.0164(14) 0.0182(14) 0.0026(12) -0.0008(11) -0.0005(11)

loop_
_atom_type_symbol
_atom_type_description
_atom_type_scat_dispersion_real
_atom_type_scat_dispersion_imag
_atom_type_scat_source
C C 0.0033 0.0016 'International Tables Vol C Tables 4.2.6.8 and 6.1.1.4'
H H 0.0000 0.0000 'International Tables Vol C Tables 4.2.6.8 and 6.1.1.4'
N N 0.0061 0.0033 'International Tables Vol C Tables 4.2.6.8 and 6.1.1.4'
F F 0.0171 0.0103 'International Tables Vol C Tables 4.2.6.8 and 6.1.1.4'

loop_
_geom_angle_atom_site_label_1
_geom_angle_atom_site_label_2
_geom_angle_atom_site_label_3
_geom_angle
N1 C1 C20 126.2(3)
N1 C1 C2 110.0(3)
C20 C1 C2 123.8(3)
C3 C2 C1 106.2(3)
C3 C2 C21 128.4(3)
C1 C2 C21 125.2(3)
C2 C3 C4 106.9(3)
C2 C3 C23 124.0(3)
C4 C3 C23 128.0(3)
N1 C4 C5 118.7(3)
N1 C4 C3 109.3(3)
C5 C4 C3 132.0(3)
N2 C5 C4 118.9(3)
N2 C5 C6 106.2(3)
C4 C5 C6 134.9(3)
C7 C6 C5 108.6(3)
C7 C6 C24 123.2(3)
C5 C6 C24 126.9(3)
C6 C7 C8 106.8(3)
C6 C7 C25 128.0(3)
C8 C7 C25 125.1(3)
N2 C8 C9 125.1(3)
N2 C8 C7 107.1(3)
C9 C8 C7 127.7(3)
C10 C9 C8 130.6(3)
C9 C10 C11 131.3(3)
N3 C11 C10 126.7(3)
N3 C11 C12 110.3(3)
C10 C11 C12 123.0(3)
C13 C12 C11 105.5(3)
C13 C12 C27 128.9(3)
C11 C12 C27 125.5(3)
C12 C13 C14 107.0(3)
C12 C13 C29 122.4(3)
C14 C13 C29 129.6(3)
N3 C14 C15 118.4(3)
N3 C14 C13 109.4(3)
C15 C14 C13 132.1(3)
N4 C15 C14 118.3(3)
N4 C15 C16 106.4(3)
C14 C15 C16 135.2(3)
C17 C16 C15 108.6(3)
C17 C16 C30 122.4(3)
C15 C16 C30 127.8(3)
C16 C17 C18 106.5(3)
C16 C17 C31 128.1(3)
C18 C17 C31 125.3(3)
N4 C18 C19 125.3(3)
N4 C18 C17 107.9(3)
C19 C18 C17 126.4(3)
C20 C19 C18 130.4(3)
C19 C20 C1 132.0(3)
C2 C21 C22 112.2(3)
F2 C23 F3 107.1(3)
F2 C23 F1 105.7(3)
F3 C23 F1 105.4(3)
F2 C23 C3 113.2(3)
F3 C23 C3 113.8(3)
F1 C23 C3 111.0(3)
F4 C24 F6 107.2(3)
F4 C24 F5 106.3(3)
F6 C24 F5 105.7(3)
F4 C24 C6 113.5(3)
F6 C24 C6 112.7(3)
F5 C24 C6 111.0(3)
C7 C25 C26 112.2(3)
C12 C27 C28 112.5(3)
F8 C29 F9 107.8(3)
F8 C29 F7 106.2(3)
F9 C29 F7 105.6(3)
F8 C29 C13 113.0(3)
F9 C29 C13 113.0(3)
F7 C29 C13 110.8(3)
F12 C30 F10 107.8(3)
F12 C30 F11 105.9(3)
F10 C30 F11 105.8(3)
F12 C30 C16 112.7(3)
F10 C30 C16 113.6(3)
F11 C30 C16 110.6(3)
C17 C31 C32 111.2(3)
C4 N1 C1 107.5(3)
C5 N2 C8 111.1(3)
C14 N3 C11 107.7(3)
C18 N4 C15 110.3(3)

loop_
_geom_bond_atom_site_label_1
_geom_bond_atom_site_label_2
_geom_bond_distance
C1 N1 1.358(4)
C1 C20 1.401(5)
C1 C2 1.451(4)
C2 C3 1.357(5)
C2 C21 1.508(4)
C3 C4 1.459(4)
C3 C23 1.486(5)
C4 N1 1.354(4)
C4 C5 1.416(5)
C5 N2 1.356(4)
C5 C6 1.431(5)
C6 C7 1.380(5)
C6 C24 1.492(5)
C7 C8 1.427(5)
C7 C25 1.505(5)
C8 N2 1.372(4)
C8 C9 1.395(5)
C9 C10 1.384(5)
C10 C11 1.411(5)
C11 N3 1.354(4)
C11 C12 1.454(5)
C12 C13 1.368(5)
C12 C27 1.503(5)
C13 C14 1.454(5)
C13 C29 1.492(5)
C14 N3 1.350(4)
C14 C15 1.422(4)
C15 N4 1.367(4)
C15 C16 1.427(4)
C16 C17 1.381(4)
C16 C30 1.495(5)
C17 C18 1.425(5)
C17 C31 1.502(5)
C18 N4 1.364(4)
C18 C19 1.407(4)
C19 C20 1.388(5)
C21 C22 1.523(5)
C23 F2 1.337(4)
C23 F3 1.341(4)
C23 F1 1.349(4)
C24 F4 1.335(4)
C24 F6 1.340(4)
C24 F5 1.341(4)
C25 C26 1.522(5)
C27 C28 1.517(5)
C29 F8 1.334(4)
C29 F9 1.336(4)
C29 F7 1.348(4)
C30 F12 1.337(4)
C30 F10 1.338(4)
C30 F11 1.345(4)
C31 C32 1.529(5)
